data_4089402
loop_
_publ_author_name
'Wu, Siquan'
'Li, Xiaoyan'
'Xiong, Zichang'
'Xu, Wengang'
'Lu, Yunqiang'
'Sun, Hongjian'

_publ_section_title
;
 Synthesis and Reactivity of Silyl Iron, Cobalt, and Nickel Complexes
 Bearing a [PSiP]-Pincer Ligand via Si--H Bond Activation
;
_journal_issue 11
_journal_name_full Organometallics
_journal_page_first 3227
_journal_paper_doi 10.1021/om400047j
_journal_volume 32
_journal_year 2013
_chemical_formula_moiety 'C40 H40 I Ni P3 Si'
_chemical_formula_sum 'C40 H40 I Ni P3 Si'
_chemical_formula_weight 827.33
_space_group_IT_number 14
_space_group_name_Hall '-P 2ybc'
_space_group_name_H-M_alt 'P 1 21/c 1'
_symmetry_cell_setting monoclinic
_symmetry_space_group_name_H-M 'P 1 21/c 1'
_atom_sites_solution_hydrogens geom
_atom_sites_solution_primary direct
_atom_sites_solution_secondary difmap
_audit_creation_method SHELXL-97
_cell_angle_alpha 90.00
_cell_angle_beta 94.64(3)
_cell_angle_gamma 90.00
_cell_formula_units_Z 4
_cell_length_a 14.963(3)
_cell_length_b 15.194(3)
_cell_length_c 18.985(4)
_cell_measurement_temperature 293(2)
_cell_volume 4302.1(15)
_computing_cell_refinement 'Bruker XSCANS'
_computing_data_collection 'Bruker XSCANS'
_computing_data_reduction 'Bruker SHELXTL'
_computing_molecular_graphics 'Bruker SHELXTL'
_computing_publication_material 'Bruker SHELXTL'
_computing_structure_refinement 'SHELXL-97 (Sheldrick, 1997)'
_computing_structure_solution 'SHELXS-97 (Sheldrick, 1990)'
_diffrn_ambient_temperature 293(2)
_diffrn_measured_fraction_theta_full 0.989
_diffrn_measured_fraction_theta_max 0.989
_diffrn_measurement_device_type 'Bruker P4'
_diffrn_measurement_method '\w scans'
_diffrn_radiation_monochromator graphite
_diffrn_radiation_source 'fine-focus sealed tube'
_diffrn_radiation_type MoK\a
_diffrn_radiation_wavelength 0.71073
_diffrn_reflns_av_R_equivalents 0.0487
_diffrn_reflns_av_sigmaI/netI 0.0601
_diffrn_reflns_limit_h_max 11
_diffrn_reflns_limit_h_min -17
_diffrn_reflns_limit_k_max 18
_diffrn_reflns_limit_k_min -15
_diffrn_reflns_limit_l_max 22
_diffrn_reflns_limit_l_min -19
_diffrn_reflns_number 20691
_diffrn_reflns_theta_full 24.99
_diffrn_reflns_theta_max 24.99
_diffrn_reflns_theta_min 2.14
_exptl_absorpt_coefficient_mu 1.332
_exptl_absorpt_correction_type none
_exptl_crystal_density_diffrn 1.277
_exptl_crystal_density_method 'not measured'
_exptl_crystal_F_000 1680
_exptl_crystal_size_max 0.30
_exptl_crystal_size_mid 0.20
_exptl_crystal_size_min 0.10
_platon_squeeze_details
;
;
_refine_diff_density_max 2.054
_refine_diff_density_min -0.458
_refine_diff_density_rms 0.122
_refine_ls_extinction_method none
_refine_ls_goodness_of_fit_ref 1.031
_refine_ls_hydrogen_treatment none
_refine_ls_matrix_type full
_refine_ls_number_parameters 419
_refine_ls_number_reflns 7492
_refine_ls_number_restraints 0
_refine_ls_restrained_S_all 1.031
_refine_ls_R_factor_all 0.0918
_refine_ls_R_factor_gt 0.0591
_refine_ls_shift/su_max 0.001
_refine_ls_shift/su_mean 0.000
_refine_ls_structure_factor_coef Fsqd
_refine_ls_weighting_details 'calc w=1/[\s^2^(Fo^2^)+(0.1151P)^2^+0.0000P] where P=(Fo^2^+2Fc^2^)/3'
_refine_ls_weighting_scheme calc
_refine_ls_wR_factor_gt 0.1644
_refine_ls_wR_factor_ref 0.1903
_reflns_number_gt 5036
_reflns_number_total 7492
_reflns_threshold_expression >2sigma(I)
_cod_data_source_file om400047j_si_002.cif
_cod_data_source_block complex5
_cod_depositor_comments
;
The following automatic conversions were performed:

data item '_symmetry_cell_setting' value 'Monoclinic' was changed to
'monoclinic' in accordance with the
/home/saulius/struct/COD-crude-data/automatic-downloads/DataCite-retrospective/ACS/depositions/lib/dictionaries/cif_core.dic
dictionary named 'cif_core.dic' version 2.4.2 last updated on
2011-04-26.

Automatic conversion script
Id: cif_fix_values 6909 2019-04-08 15:41:33Z antanas 
;
_cod_original_sg_symbol_H-M 'P2(1)/c  '
_cod_database_code 4089402

loop_
_symmetry_equiv_pos_as_xyz
'x, y, z'
'-x, y+1/2, -z+1/2'
'-x, -y, -z'
'x, -y-1/2, z-1/2'

loop_
_atom_site_label
_atom_site_type_symbol
_atom_site_fract_x
_atom_site_fract_y
_atom_site_fract_z
_atom_site_U_iso_or_equiv
_atom_site_adp_type
_atom_site_occupancy
_atom_site_symmetry_multiplicity
_atom_site_calc_flag
_atom_site_refinement_flags
C1 C 0.8972(4) 0.6909(4) 0.7911(3) 0.0391(14) Uani 1 1 d .
C2 C 0.8853(6) 0.6230(5) 0.8379(4) 0.061(2) Uani 1 1 d .
H2 H 0.8715 0.5672 0.8200 0.073 Uiso 1 1 calc R
C3 C 0.8929(6) 0.6346(5) 0.9094(4) 0.065(2) Uani 1 1 d .
H3 H 0.8858 0.5869 0.9392 0.078 Uiso 1 1 calc R
C4 C 0.9106(5) 0.7140(6) 0.9365(4) 0.068(2) Uani 1 1 d .
H4 H 0.9168 0.7215 0.9852 0.082 Uiso 1 1 calc R
C5 C 0.9198(7) 0.7860(6) 0.8925(4) 0.093(3) Uani 1 1 d .
H5 H 0.9292 0.8420 0.9114 0.112 Uiso 1 1 calc R
C6 C 0.9148(6) 0.7730(5) 0.8196(4) 0.078(2) Uani 1 1 d .
H6 H 0.9234 0.8204 0.7899 0.093 Uiso 1 1 calc R
C7 C 0.9845(4) 0.6114(4) 0.6777(3) 0.0419(14) Uani 1 1 d .
C8 C 1.0441(5) 0.5746(6) 0.7285(4) 0.073(2) Uani 1 1 d .
H8 H 1.0345 0.5818 0.7760 0.088 Uiso 1 1 calc R
C9 C 1.1172(6) 0.5277(8) 0.7109(5) 0.106(4) Uani 1 1 d .
H9 H 1.1559 0.5020 0.7459 0.127 Uiso 1 1 calc R
C10 C 1.1327(6) 0.5190(7) 0.6406(6) 0.090(3) Uani 1 1 d .
H10 H 1.1835 0.4893 0.6282 0.108 Uiso 1 1 calc R
C11 C 1.0740(5) 0.5536(6) 0.5889(4) 0.068(2) Uani 1 1 d .
H11 H 1.0834 0.5462 0.5414 0.081 Uiso 1 1 calc R
C12 C 1.0012(5) 0.5994(5) 0.6083(4) 0.0568(18) Uani 1 1 d .
H12 H 0.9616 0.6234 0.5732 0.068 Uiso 1 1 calc R
C13 C 0.9008(4) 0.7759(4) 0.6572(3) 0.0385(14) Uani 1 1 d .
C14 C 0.9847(4) 0.8146(5) 0.6528(3) 0.0511(16) Uani 1 1 d .
H14 H 1.0365 0.7855 0.6701 0.061 Uiso 1 1 calc R
C15 C 0.9894(5) 0.8961(5) 0.6225(4) 0.0534(18) Uani 1 1 d .
H15 H 1.0448 0.9234 0.6211 0.064 Uiso 1 1 calc R
C16 C 0.9151(6) 0.9371(5) 0.5948(4) 0.0593(19) Uani 1 1 d .
H16 H 0.9198 0.9919 0.5736 0.071 Uiso 1 1 calc R
C17 C 0.8330(5) 0.8989(4) 0.5978(4) 0.0515(17) Uani 1 1 d .
H17 H 0.7820 0.9287 0.5793 0.062 Uiso 1 1 calc R
C18 C 0.8242(4) 0.8165(4) 0.6279(3) 0.0408(14) Uani 1 1 d .
C19 C 0.6331(5) 0.7930(5) 0.5657(4) 0.063(2) Uani 1 1 d .
H19A H 0.6512 0.7724 0.5213 0.095 Uiso 1 1 calc R
H19B H 0.6299 0.8561 0.5652 0.095 Uiso 1 1 calc R
H19C H 0.5753 0.7692 0.5734 0.095 Uiso 1 1 calc R
C20 C 0.6726(4) 0.7989(4) 0.7229(3) 0.0413(14) Uani 1 1 d .
C21 C 0.6332(4) 0.7351(4) 0.7628(3) 0.0421(14) Uani 1 1 d .
C22 C 0.5978(5) 0.7555(5) 0.8259(4) 0.0584(18) Uani 1 1 d .
H22 H 0.5708 0.7119 0.8513 0.070 Uiso 1 1 calc R
C23 C 0.6025(5) 0.8403(6) 0.8511(4) 0.065(2) Uani 1 1 d .
H23 H 0.5793 0.8546 0.8936 0.078 Uiso 1 1 calc R
C24 C 0.6417(5) 0.9036(6) 0.8124(5) 0.073(3) Uani 1 1 d .
H24 H 0.6455 0.9611 0.8292 0.087 Uiso 1 1 calc R
C25 C 0.6760(4) 0.8835(4) 0.7485(4) 0.0566(19) Uani 1 1 d .
H25 H 0.7016 0.9277 0.7229 0.068 Uiso 1 1 calc R
C26 C 0.6643(5) 0.5582(5) 0.8564(4) 0.0606(19) Uani 1 1 d .
H26 H 0.7017 0.6063 0.8661 0.073 Uiso 1 1 calc R
C27 C 0.6151(4) 0.5509(4) 0.7910(3) 0.0464(15) Uani 1 1 d .
C28 C 0.5586(5) 0.4794(5) 0.7797(4) 0.0625(19) Uani 1 1 d .
H28 H 0.5238 0.4730 0.7371 0.075 Uiso 1 1 calc R
C29 C 0.5544(6) 0.4152(6) 0.8347(6) 0.088(3) Uani 1 1 d .
H29 H 0.5161 0.3673 0.8272 0.105 Uiso 1 1 calc R
C30 C 0.6011(8) 0.4214(7) 0.8932(6) 0.094(3) Uani 1 1 d .
H30 H 0.5978 0.3776 0.9271 0.113 Uiso 1 1 calc R
C31 C 0.6571(7) 0.4928(8) 0.9069(5) 0.091(3) Uani 1 1 d .
H31 H 0.6902 0.4972 0.9504 0.110 Uiso 1 1 calc R
C32 C 0.5236(4) 0.6259(4) 0.6707(3) 0.0464(15) Uani 1 1 d .
C33 C 0.4484(5) 0.6631(5) 0.6953(4) 0.066(2) Uani 1 1 d .
H33 H 0.4520 0.6900 0.7395 0.079 Uiso 1 1 calc R
C34 C 0.3673(5) 0.6607(6) 0.6545(5) 0.076(2) Uani 1 1 d .
H34 H 0.3169 0.6864 0.6714 0.091 Uiso 1 1 calc R
C35 C 0.3608(6) 0.6213(6) 0.5905(5) 0.074(2) Uani 1 1 d .
H35 H 0.3058 0.6194 0.5639 0.089 Uiso 1 1 calc R
C36 C 0.4347(5) 0.5843(6) 0.5647(5) 0.072(2) Uani 1 1 d .
H36 H 0.4304 0.5574 0.5205 0.087 Uiso 1 1 calc R
C37 C 0.5152(5) 0.5870(5) 0.6044(4) 0.0571(18) Uani 1 1 d .
H37 H 0.5655 0.5621 0.5865 0.068 Uiso 1 1 calc R
C38 C 0.7901(7) 0.4126(5) 0.7562(5) 0.079(3) Uani 1 1 d .
H38A H 0.7907 0.3500 0.7491 0.118 Uiso 1 1 calc R
H38B H 0.7426 0.4278 0.7850 0.118 Uiso 1 1 calc R
H38C H 0.8465 0.4309 0.7793 0.118 Uiso 1 1 calc R
C39 C 0.6805(6) 0.4010(5) 0.6331(5) 0.073(2) Uani 1 1 d .
H39A H 0.6262 0.4166 0.6537 0.110 Uiso 1 1 calc R
H39B H 0.6929 0.3396 0.6413 0.110 Uiso 1 1 calc R
H39C H 0.6737 0.4121 0.5832 0.110 Uiso 1 1 calc R
C40 C 0.8654(6) 0.4198(5) 0.6291(5) 0.077(2) Uani 1 1 d .
H40A H 0.8611 0.4384 0.5806 0.115 Uiso 1 1 calc R
H40B H 0.8628 0.3568 0.6312 0.115 Uiso 1 1 calc R
H40C H 0.9211 0.4399 0.6522 0.115 Uiso 1 1 calc R
I1 I 0.75121(3) 0.59884(3) 0.52445(2) 0.0568(2) Uani 1 1 d .
Ni1 Ni 0.75013(5) 0.61242(5) 0.66239(4) 0.0349(2) Uani 1 1 d .
P1 P 0.63212(10) 0.62709(10) 0.72056(8) 0.0381(4) Uani 1 1 d .
P2 P 0.88204(10) 0.66921(10) 0.69741(8) 0.0356(4) Uani 1 1 d .
P3 P 0.77267(12) 0.46622(11) 0.67307(10) 0.0496(4) Uani 1 1 d .
Si1 Si 0.71613(11) 0.75691(11) 0.63802(9) 0.0402(4) Uani 1 1 d .

loop_
_atom_site_aniso_label
_atom_site_aniso_U_11
_atom_site_aniso_U_22
_atom_site_aniso_U_33
_atom_site_aniso_U_23
_atom_site_aniso_U_13
_atom_site_aniso_U_12
C1 0.033(3) 0.040(3) 0.043(3) -0.008(3) -0.004(3) 0.005(3)
C2 0.099(6) 0.043(4) 0.038(4) 0.005(3) -0.007(4) -0.018(4)
C3 0.100(6) 0.055(5) 0.037(4) 0.004(3) -0.002(4) -0.012(4)
C4 0.087(6) 0.080(6) 0.038(4) -0.005(4) 0.010(4) 0.000(4)
C5 0.172(10) 0.062(6) 0.047(5) -0.021(4) 0.017(5) -0.021(6)
C6 0.132(7) 0.053(5) 0.050(4) 0.000(4) 0.016(5) -0.018(5)
C7 0.039(3) 0.039(3) 0.047(4) -0.007(3) 0.002(3) 0.001(3)
C8 0.068(5) 0.105(7) 0.045(4) -0.008(4) 0.000(4) 0.039(5)
C9 0.089(7) 0.135(9) 0.090(7) -0.019(6) -0.015(6) 0.072(7)
C10 0.065(5) 0.098(7) 0.110(8) -0.029(6) 0.030(5) 0.021(5)
C11 0.062(5) 0.077(6) 0.067(5) -0.013(4) 0.020(4) 0.010(4)
C12 0.055(4) 0.068(5) 0.049(4) 0.001(3) 0.009(3) 0.010(3)
C13 0.050(4) 0.035(3) 0.030(3) 0.000(2) 0.002(3) -0.003(3)
C14 0.040(4) 0.059(4) 0.054(4) -0.005(3) 0.002(3) -0.007(3)
C15 0.054(4) 0.053(4) 0.053(4) 0.000(3) 0.006(3) -0.019(3)
C16 0.088(6) 0.043(4) 0.048(4) 0.002(3) 0.013(4) -0.014(4)
C17 0.067(5) 0.036(4) 0.052(4) 0.007(3) 0.005(3) 0.000(3)
C18 0.046(4) 0.043(4) 0.034(3) 0.003(3) 0.005(3) 0.002(3)
C19 0.066(5) 0.058(5) 0.062(5) 0.005(4) -0.020(4) 0.010(4)
C20 0.027(3) 0.040(4) 0.056(4) -0.009(3) -0.003(3) 0.004(2)
C21 0.031(3) 0.050(4) 0.044(4) -0.011(3) -0.001(3) 0.001(3)
C22 0.056(4) 0.069(5) 0.050(4) -0.014(4) 0.006(3) -0.002(4)
C23 0.061(5) 0.085(6) 0.050(4) -0.027(4) 0.002(4) 0.010(4)
C24 0.057(5) 0.069(6) 0.089(6) -0.052(5) -0.017(4) 0.012(4)
C25 0.041(4) 0.041(4) 0.086(6) -0.012(4) -0.003(4) 0.003(3)
C26 0.065(5) 0.064(5) 0.051(4) 0.009(4) -0.003(4) -0.009(4)
C27 0.044(4) 0.052(4) 0.043(4) 0.004(3) 0.004(3) -0.001(3)
C28 0.051(4) 0.063(5) 0.074(5) 0.012(4) 0.004(4) -0.012(4)
C29 0.079(6) 0.083(7) 0.100(8) 0.040(6) 0.002(6) -0.021(5)
C30 0.100(8) 0.098(8) 0.086(7) 0.045(6) 0.016(6) -0.006(6)
C31 0.096(7) 0.123(9) 0.053(5) 0.020(5) -0.004(5) -0.004(6)
C32 0.042(4) 0.049(4) 0.047(4) 0.002(3) -0.001(3) -0.003(3)
C33 0.054(4) 0.069(5) 0.073(5) -0.015(4) -0.001(4) 0.011(4)
C34 0.041(4) 0.083(6) 0.102(7) -0.004(5) -0.008(4) 0.015(4)
C35 0.056(5) 0.078(6) 0.083(6) 0.016(5) -0.022(4) -0.006(4)
C36 0.054(5) 0.088(6) 0.071(5) -0.006(4) -0.020(4) -0.006(4)
C37 0.045(4) 0.074(5) 0.050(4) -0.011(4) -0.007(3) -0.005(3)
C38 0.102(7) 0.043(4) 0.087(6) 0.011(4) -0.022(5) 0.009(4)
C39 0.083(6) 0.046(5) 0.088(6) -0.015(4) -0.012(5) -0.012(4)
C40 0.070(5) 0.054(5) 0.107(7) -0.017(5) 0.011(5) 0.014(4)
I1 0.0635(3) 0.0715(4) 0.0350(3) -0.0094(2) 0.0018(2) 0.0032(2)
Ni1 0.0366(4) 0.0334(4) 0.0341(4) -0.0038(3) -0.0011(3) 0.0011(3)
P1 0.0375(9) 0.0401(9) 0.0361(8) -0.0034(7) -0.0008(7) -0.0024(7)
P2 0.0361(8) 0.0373(9) 0.0329(8) -0.0014(6) 0.0006(6) 0.0012(6)
P3 0.0536(10) 0.0360(9) 0.0581(11) -0.0059(8) -0.0027(8) 0.0025(7)
Si1 0.0397(9) 0.0371(9) 0.0427(9) 0.0009(7) -0.0029(7) 0.0051(7)

loop_
_atom_type_symbol
_atom_type_description
_atom_type_scat_dispersion_real
_atom_type_scat_dispersion_imag
_atom_type_scat_source
C C 0.0033 0.0016 'International Tables Vol C Tables 4.2.6.8 and 6.1.1.4'
H H 0.0000 0.0000 'International Tables Vol C Tables 4.2.6.8 and 6.1.1.4'
Si Si 0.0817 0.0704 'International Tables Vol C Tables 4.2.6.8 and 6.1.1.4'
P P 0.1023 0.0942 'International Tables Vol C Tables 4.2.6.8 and 6.1.1.4'
Ni Ni 0.3393 1.1124 'International Tables Vol C Tables 4.2.6.8 and 6.1.1.4'
I I -0.4742 1.8119 'International Tables Vol C Tables 4.2.6.8 and 6.1.1.4'

loop_
_geom_angle_atom_site_label_1
_geom_angle_atom_site_label_2
_geom_angle_atom_site_label_3
_geom_angle
C6 C1 C2 117.0(6)
C6 C1 P2 123.9(5)
C2 C1 P2 119.0(5)
C3 C2 C1 122.6(6)
C4 C3 C2 120.0(7)
C3 C4 C5 120.6(7)
C4 C5 C6 119.0(7)
C1 C6 C5 120.8(7)
C12 C7 C8 117.4(6)
C12 C7 P2 118.7(5)
C8 C7 P2 123.9(5)
C9 C8 C7 121.7(8)
C8 C9 C10 119.1(8)
C11 C10 C9 120.5(7)
C12 C11 C10 118.8(8)
C11 C12 C7 122.5(7)
C18 C13 C14 120.7(6)
C18 C13 P2 114.6(4)
C14 C13 P2 124.7(5)
C15 C14 C13 118.9(6)
C16 C15 C14 121.0(7)
C15 C16 C17 120.4(7)
C16 C17 C18 121.1(7)
C13 C18 C17 117.8(6)
C13 C18 Si1 116.0(4)
C17 C18 Si1 126.1(5)
C25 C20 C21 117.7(6)
C25 C20 Si1 127.6(5)
C21 C20 Si1 114.7(4)
C22 C21 C20 121.6(6)
C22 C21 P1 126.2(5)
C20 C21 P1 112.1(4)
C23 C22 C21 119.9(7)
C24 C23 C22 119.0(7)
C23 C24 C25 121.2(7)
C20 C25 C24 120.7(7)
C31 C26 C27 119.4(8)
C28 C27 C26 118.2(6)
C28 C27 P1 120.7(5)
C26 C27 P1 120.9(5)
C27 C28 C29 118.9(8)
C30 C29 C28 122.3(9)
C29 C30 C31 120.4(9)
C30 C31 C26 120.7(8)
C33 C32 C37 117.8(6)
C33 C32 P1 122.8(5)
C37 C32 P1 119.3(5)
C32 C33 C34 120.2(8)
C35 C34 C33 120.7(8)
C34 C35 C36 120.1(7)
C35 C36 C37 119.5(8)
C36 C37 C32 121.6(7)
P1 Ni1 P2 123.48(6)
P1 Ni1 P3 100.23(7)
P2 Ni1 P3 103.57(7)
P1 Ni1 Si1 80.08(6)
P2 Ni1 Si1 82.23(6)
P3 Ni1 Si1 172.48(7)
P1 Ni1 I1 125.90(6)
P2 Ni1 I1 104.68(5)
P3 Ni1 I1 89.96(5)
Si1 Ni1 I1 83.87(5)
C27 P1 C32 101.9(3)
C27 P1 C21 104.4(3)
C32 P1 C21 102.4(3)
C27 P1 Ni1 118.8(2)
C32 P1 Ni1 117.7(2)
C21 P1 Ni1 109.7(2)
C1 P2 C13 103.8(3)
C1 P2 C7 104.3(3)
C13 P2 C7 100.5(3)
C1 P2 Ni1 114.0(2)
C13 P2 Ni1 112.7(2)
C7 P2 Ni1 119.6(2)
C38 P3 C39 99.9(4)
C38 P3 C40 99.7(4)
C39 P3 C40 100.3(4)
C38 P3 Ni1 122.9(3)
C39 P3 Ni1 113.5(3)
C40 P3 Ni1 117.1(3)
C19 Si1 C18 108.2(3)
C19 Si1 C20 105.8(3)
C18 Si1 C20 106.4(3)
C19 Si1 Ni1 123.8(3)
C18 Si1 Ni1 107.7(2)
C20 Si1 Ni1 103.7(2)

loop_
_geom_bond_atom_site_label_1
_geom_bond_atom_site_label_2
_geom_bond_distance
C1 C6 1.377(9)
C1 C2 1.383(9)
C1 P2 1.806(6)
C2 C3 1.364(9)
C3 C4 1.330(11)
C4 C5 1.389(11)
C5 C6 1.393(10)
C7 C12 1.374(9)
C7 C8 1.378(9)
C7 P2 1.831(6)
C8 C9 1.369(11)
C9 C10 1.380(13)
C10 C11 1.368(12)
C11 C12 1.368(10)
C13 C18 1.378(8)
C13 C14 1.395(8)
C13 P2 1.823(6)
C14 C15 1.369(9)
C15 C16 1.343(10)
C16 C17 1.365(10)
C17 C18 1.387(9)
C18 Si1 1.877(6)
C19 Si1 1.858(6)
C20 C25 1.374(9)
C20 C21 1.391(9)
C20 Si1 1.897(6)
C21 C22 1.384(9)
C21 P1 1.826(6)
C22 C23 1.374(11)
C23 C24 1.371(12)
C24 C25 1.388(11)
C26 C31 1.391(11)
C26 C27 1.397(9)
C27 C28 1.383(9)
C27 P1 1.802(6)
C28 C29 1.434(11)
C29 C30 1.267(13)
C30 C31 1.383(14)
C32 C33 1.375(9)
C32 C37 1.387(9)
C32 P1 1.812(6)
C33 C34 1.386(10)
C34 C35 1.352(12)
C35 C36 1.366(12)
C36 C37 1.369(10)
C38 P3 1.776(8)
C39 P3 1.814(7)
C40 P3 1.818(8)
I1 Ni1 2.6282(10)
Ni1 P1 2.1685(18)
Ni1 P2 2.2069(17)
Ni1 P3 2.2535(19)
Ni1 Si1 2.2923(19)

loop_
_platon_squeeze_void_nr
_platon_squeeze_void_average_x
_platon_squeeze_void_average_y
_platon_squeeze_void_average_z
_platon_squeeze_void_volume
_platon_squeeze_void_count_electrons
_platon_squeeze_void_content
1 0.500 0.500 1.000 427 130 ' '
2 0.500 1.000 0.500 427 130 ' '
